data_4032926
loop_
_publ_author_name
'Chang, Meng-Yang'
'Hsiao, Yu-Ting'

_publ_section_title
;
 H2SO4-Mediated Stereocontrolled Annulation of Oxygenated Naphthalenes and
 4-Alkenols: One-Pot Synthesis of Tetanthrenes.
;
_journal_issue 21
_journal_name_full 'The Journal of organic chemistry'
_journal_page_first 11594
_journal_page_last 11602
_journal_paper_doi 10.1021/acs.joc.7b02291
_journal_volume 82
_journal_year 2017
_chemical_formula_sum 'C29 H28 O3 S'
_chemical_formula_weight 456.57
_space_group_crystal_system triclinic
_space_group_IT_number 2
_space_group_name_Hall '-P 1'
_space_group_name_H-M_alt 'P -1'
_symmetry_space_group_name_Hall '-P 1'
_symmetry_space_group_name_H-M 'P -1'
_atom_sites_solution_hydrogens mixed
_audit_creation_method SHELXL-2014/6
_cell_angle_alpha 74.603(2)
_cell_angle_beta 83.167(2)
_cell_angle_gamma 87.823(2)
_cell_formula_units_Z 2
_cell_length_a 7.6290(4)
_cell_length_b 11.9937(7)
_cell_length_c 13.0614(6)
_cell_measurement_reflns_used 9929
_cell_measurement_temperature 100(2)
_cell_measurement_theta_max 26.3810
_cell_measurement_theta_min 2.6890
_cell_volume 1144.01(10)
_computing_cell_refinement 'SAINT V8.34A (Bruker AXS Inc., 2013)'
_computing_data_collection 'Bruker APEX2'
_computing_data_reduction 'SAINT V8.34A (Bruker AXS Inc., 2013)'
_computing_molecular_graphics 'Bruker SHELXTL'
_computing_publication_material 'Bruker SHELXTL'
_computing_structure_refinement 'SHELXL-2014/6 (Sheldrick, 2014)'
_diffrn_ambient_temperature 100(2)
_diffrn_detector_area_resol_mean 8.3333
_diffrn_measured_fraction_theta_full 0.998
_diffrn_measured_fraction_theta_max 0.996
_diffrn_measurement_device_type 'Bruker APEX-II CCD'
_diffrn_measurement_method '\f and \w scans'
_diffrn_radiation_type MoK\a
_diffrn_radiation_wavelength 0.71073
_diffrn_reflns_av_R_equivalents 0.0248
_diffrn_reflns_av_unetI/netI 0.0200
_diffrn_reflns_Laue_measured_fraction_full 0.998
_diffrn_reflns_Laue_measured_fraction_max 0.996
_diffrn_reflns_limit_h_max 9
_diffrn_reflns_limit_h_min -9
_diffrn_reflns_limit_k_max 14
_diffrn_reflns_limit_k_min -14
_diffrn_reflns_limit_l_max 16
_diffrn_reflns_limit_l_min -16
_diffrn_reflns_number 18609
_diffrn_reflns_point_group_measured_fraction_full 0.998
_diffrn_reflns_point_group_measured_fraction_max 0.996
_diffrn_reflns_theta_full 25.242
_diffrn_reflns_theta_max 26.393
_diffrn_reflns_theta_min 1.628
_exptl_absorpt_coefficient_mu 0.171
_exptl_absorpt_correction_T_max 0.9485
_exptl_absorpt_correction_T_min 0.9154
_exptl_absorpt_correction_type multi-scan
_exptl_absorpt_process_details 'SADABS V2014/4 (Bruker AXS Inc.)'
_exptl_crystal_colour Colorless
_exptl_crystal_density_diffrn 1.325
_exptl_crystal_density_meas ?
_exptl_crystal_density_method 'not measured'
_exptl_crystal_description Lump
_exptl_crystal_F_000 484
_exptl_crystal_size_max 0.15
_exptl_crystal_size_mid 0.10
_exptl_crystal_size_min 0.10
_refine_diff_density_max 0.327
_refine_diff_density_min -0.415
_refine_diff_density_rms 0.056
_refine_ls_extinction_method none
_refine_ls_goodness_of_fit_ref 1.056
_refine_ls_hydrogen_treatment mixed
_refine_ls_matrix_type full
_refine_ls_number_parameters 303
_refine_ls_number_reflns 4661
_refine_ls_number_restraints 0
_refine_ls_restrained_S_all 1.056
_refine_ls_R_factor_all 0.0348
_refine_ls_R_factor_gt 0.0325
_refine_ls_shift/su_max 0.000
_refine_ls_shift/su_mean 0.000
_refine_ls_structure_factor_coef Fsqd
_refine_ls_weighting_details 'w=1/[\s^2^(Fo^2^)+(0.0467P)^2^+0.5597P] where P=(Fo^2^+2Fc^2^)/3'
_refine_ls_weighting_scheme calc
_refine_ls_wR_factor_gt 0.0900
_refine_ls_wR_factor_ref 0.0922
_reflns_Friedel_coverage 0.000
_reflns_number_gt 4358
_reflns_number_total 4661
_reflns_threshold_expression 'I > 2\s(I)'
_cod_data_source_file jo7b02291_si_001.cif
_cod_data_source_block 170452lt_0m_4k_CCDC_1556735
_cod_depositor_comments
;
The following automatic conversions were performed:

'_exptl_crystal_density_meas' value 'not measured' was changed to '?'
- the value is perceived as not measured.

Automatic conversion script
Id: cif_fix_values 4973 2017-02-22 13:04:09Z antanas 

 Adding full bibliography for 4032923--4032931.cif.
;
_cod_database_code 4032926
_shelx_space_group_comment
;
The symmetry employed for this shelxl refinement is uniquely defined
by the following loop, which should always be used as a source of
symmetry information in preference to the above space-group names.
They are only intended as comments.
;
_shelxl_version_number 2014/6

loop_
_space_group_symop_operation_xyz
'x, y, z'
'-x, -y, -z'

loop_
_atom_site_label
_atom_site_type_symbol
_atom_site_fract_x
_atom_site_fract_y
_atom_site_fract_z
_atom_site_U_iso_or_equiv
_atom_site_adp_type
_atom_site_occupancy
_atom_site_site_symmetry_order
_atom_site_calc_flag
_atom_site_refinement_flags_posn
_atom_site_refinement_flags_adp
S1 S 0.30273(4) 0.30656(3) 0.01676(2) 0.01378(10) Uani 1 1 d . .
O1 O 0.38532(13) -0.29924(8) 0.23877(8) 0.0216(2) Uani 1 1 d . .
H1 H 0.467(3) -0.3136(16) 0.1975(15) 0.032 Uiso 1 1 d . U
O2 O 0.21110(12) 0.21121(8) 0.00035(7) 0.0195(2) Uani 1 1 d . .
O3 O 0.40132(12) 0.38295(8) -0.07551(7) 0.0188(2) Uani 1 1 d . .
C1 C 0.38765(17) -0.18406(11) 0.23582(10) 0.0160(3) Uani 1 1 d . .
C2 C 0.53039(16) -0.11470(11) 0.19262(10) 0.0156(3) Uani 1 1 d . .
H19 H 0.6353 -0.1465 0.1644 0.019 Uiso 1 1 calc R U
C3 C 0.52276(16) 0.00420(11) 0.18964(10) 0.0144(2) Uani 1 1 d . .
C4 C 0.37122(16) 0.05179(11) 0.22995(9) 0.0138(2) Uani 1 1 d . .
C5 C 0.36205(16) 0.18030(11) 0.22081(9) 0.0139(2) Uani 1 1 d . .
H20 H 0.2344 0.2024 0.2205 0.017 Uiso 1 1 calc R U
C6 C 0.45763(16) 0.25266(11) 0.11258(9) 0.0140(2) Uani 1 1 d . .
H21 H 0.5123 0.3209 0.1265 0.017 Uiso 1 1 calc R U
C7 C 0.15037(16) 0.38776(11) 0.08020(10) 0.0144(2) Uani 1 1 d . .
C8 C -0.00546(16) 0.33472(11) 0.13503(10) 0.0163(3) Uani 1 1 d . .
H24 H -0.0361 0.2606 0.1298 0.020 Uiso 1 1 calc R U
C9 C -0.11499(17) 0.39185(12) 0.19734(10) 0.0178(3) Uani 1 1 d . .
H25 H -0.2213 0.3563 0.2352 0.021 Uiso 1 1 calc R U
C10 C -0.07095(17) 0.50090(11) 0.20513(10) 0.0165(3) Uani 1 1 d . .
C11 C -0.18099(18) 0.55628(12) 0.28204(11) 0.0208(3) Uani 1 1 d . .
H27 H -0.3073 0.5395 0.2830 0.025 Uiso 1 1 calc R U
H26 H -0.1655 0.6412 0.2586 0.025 Uiso 1 1 calc R U
C12 C -0.1249(2) 0.50926(13) 0.39409(11) 0.0256(3) Uani 1 1 d . .
H28 H -0.1514 0.4265 0.4198 0.038 Uiso 1 1 calc R U
H2 H -0.1894 0.5504 0.4426 0.038 Uiso 1 1 calc R U
H3 H 0.0022 0.5206 0.3917 0.038 Uiso 1 1 calc R U
C13 C 0.42539(16) 0.21590(11) 0.31457(10) 0.0154(3) Uani 1 1 d . .
C14 C 0.38633(18) 0.32710(12) 0.32569(10) 0.0195(3) Uani 1 1 d . .
H4 H 0.3214 0.3789 0.2752 0.023 Uiso 1 1 calc R U
C15 C 0.44092(19) 0.36315(12) 0.40930(11) 0.0222(3) Uani 1 1 d . .
H5 H 0.4145 0.4394 0.4152 0.027 Uiso 1 1 calc R U
C16 C 0.53390(19) 0.28820(13) 0.48426(11) 0.0236(3) Uani 1 1 d . .
H6 H 0.5704 0.3124 0.5420 0.028 Uiso 1 1 calc R U
C17 C 0.5731(2) 0.17769(13) 0.47415(11) 0.0255(3) Uani 1 1 d . .
H7 H 0.6375 0.1261 0.5250 0.031 Uiso 1 1 calc R U
C18 C 0.51895(18) 0.14149(12) 0.39004(11) 0.0203(3) Uani 1 1 d . .
H8 H 0.5462 0.0653 0.3843 0.024 Uiso 1 1 calc R U
C19 C 0.67683(16) 0.08456(11) 0.13946(10) 0.0152(3) Uani 1 1 d . .
H14 H 0.7209 0.1132 0.1969 0.018 Uiso 1 1 calc R U
C20 C 0.60461(16) 0.18847(11) 0.05871(10) 0.0166(3) Uani 1 1 d . .
H10 H 0.5572 0.1613 0.0023 0.020 Uiso 1 1 calc R U
H9 H 0.7021 0.2427 0.0243 0.020 Uiso 1 1 calc R U
C21 C 0.83176(17) 0.03024(12) 0.08459(11) 0.0204(3) Uani 1 1 d . .
H13 H 0.8798 -0.0344 0.1370 0.031 Uiso 1 1 calc R U
H11 H 0.9237 0.0883 0.0538 0.031 Uiso 1 1 calc R U
H12 H 0.7914 0.0019 0.0277 0.031 Uiso 1 1 calc R U
C22 C 0.23225(17) -0.14008(11) 0.28368(10) 0.0163(3) Uani 1 1 d . .
C23 C 0.22471(16) -0.02057(11) 0.28131(9) 0.0150(3) Uani 1 1 d . .
C24 C 0.07163(17) 0.01956(12) 0.33506(10) 0.0186(3) Uani 1 1 d . .
H18 H 0.0633 0.0986 0.3356 0.022 Uiso 1 1 calc R U
C25 C -0.06362(18) -0.05362(13) 0.38592(11) 0.0236(3) Uani 1 1 d . .
H17 H -0.1637 -0.0248 0.4218 0.028 Uiso 1 1 calc R U
C26 C -0.05638(19) -0.17101(13) 0.38568(12) 0.0263(3) Uani 1 1 d . .
H16 H -0.1519 -0.2208 0.4202 0.032 Uiso 1 1 calc R U
C27 C 0.08894(18) -0.21305(12) 0.33546(11) 0.0224(3) Uani 1 1 d . .
H15 H 0.0936 -0.2923 0.3354 0.027 Uiso 1 1 calc R U
C28 C 0.19530(17) 0.49716(11) 0.08488(10) 0.0167(3) Uani 1 1 d . .
H23 H 0.3008 0.5330 0.0462 0.020 Uiso 1 1 calc R U
C29 C 0.08300(17) 0.55339(11) 0.14726(10) 0.0174(3) Uani 1 1 d . .
H22 H 0.1117 0.6287 0.1504 0.021 Uiso 1 1 calc R U

loop_
_atom_site_aniso_label
_atom_site_aniso_U_11
_atom_site_aniso_U_22
_atom_site_aniso_U_33
_atom_site_aniso_U_23
_atom_site_aniso_U_13
_atom_site_aniso_U_12
S1 0.01356(16) 0.01673(17) 0.01164(16) -0.00494(12) -0.00134(11) 0.00107(12)
O1 0.0235(5) 0.0184(5) 0.0229(5) -0.0086(4) 0.0055(4) -0.0034(4)
O2 0.0182(5) 0.0227(5) 0.0210(5) -0.0116(4) -0.0025(4) -0.0005(4)
O3 0.0188(5) 0.0228(5) 0.0130(4) -0.0029(4) 0.0003(4) 0.0022(4)
C1 0.0196(6) 0.0163(6) 0.0129(6) -0.0046(5) -0.0030(5) -0.0005(5)
C2 0.0143(6) 0.0190(6) 0.0141(6) -0.0060(5) -0.0011(5) 0.0021(5)
C3 0.0135(6) 0.0179(6) 0.0119(6) -0.0037(5) -0.0020(4) -0.0008(5)
C4 0.0145(6) 0.0168(6) 0.0104(5) -0.0034(5) -0.0029(4) 0.0005(5)
C5 0.0123(6) 0.0166(6) 0.0123(6) -0.0037(5) -0.0006(4) 0.0019(5)
C6 0.0131(6) 0.0166(6) 0.0125(6) -0.0039(5) -0.0020(5) 0.0006(5)
C7 0.0143(6) 0.0170(6) 0.0121(6) -0.0043(5) -0.0029(5) 0.0030(5)
C8 0.0153(6) 0.0177(6) 0.0168(6) -0.0051(5) -0.0039(5) -0.0001(5)
C9 0.0140(6) 0.0220(7) 0.0167(6) -0.0038(5) -0.0015(5) -0.0005(5)
C10 0.0171(6) 0.0202(6) 0.0124(6) -0.0041(5) -0.0045(5) 0.0046(5)
C11 0.0210(6) 0.0233(7) 0.0189(7) -0.0082(5) -0.0011(5) 0.0040(5)
C12 0.0318(8) 0.0289(8) 0.0166(7) -0.0082(6) -0.0003(6) 0.0002(6)
C13 0.0147(6) 0.0189(6) 0.0120(6) -0.0044(5) 0.0017(5) -0.0007(5)
C14 0.0221(7) 0.0201(7) 0.0160(6) -0.0055(5) -0.0007(5) 0.0042(5)
C15 0.0273(7) 0.0209(7) 0.0189(6) -0.0088(5) 0.0039(5) -0.0012(5)
C16 0.0286(7) 0.0281(7) 0.0156(6) -0.0083(6) -0.0006(5) -0.0065(6)
C17 0.0318(8) 0.0255(7) 0.0195(7) -0.0035(6) -0.0098(6) 0.0010(6)
C18 0.0252(7) 0.0175(6) 0.0185(6) -0.0042(5) -0.0048(5) 0.0015(5)
C19 0.0125(6) 0.0171(6) 0.0163(6) -0.0056(5) -0.0004(5) -0.0001(5)
C20 0.0144(6) 0.0194(6) 0.0144(6) -0.0034(5) 0.0020(5) 0.0006(5)
C21 0.0141(6) 0.0206(7) 0.0260(7) -0.0076(6) 0.0039(5) -0.0009(5)
C22 0.0160(6) 0.0215(7) 0.0122(6) -0.0052(5) -0.0017(5) -0.0024(5)
C23 0.0137(6) 0.0205(6) 0.0109(6) -0.0039(5) -0.0027(5) 0.0002(5)
C24 0.0160(6) 0.0225(7) 0.0168(6) -0.0052(5) -0.0007(5) 0.0012(5)
C25 0.0160(6) 0.0318(8) 0.0220(7) -0.0076(6) 0.0035(5) 0.0002(6)
C26 0.0190(7) 0.0302(8) 0.0274(7) -0.0062(6) 0.0060(6) -0.0092(6)
C27 0.0225(7) 0.0225(7) 0.0226(7) -0.0071(6) 0.0005(5) -0.0057(6)
C28 0.0167(6) 0.0172(6) 0.0143(6) -0.0009(5) -0.0017(5) -0.0005(5)
C29 0.0217(6) 0.0146(6) 0.0160(6) -0.0034(5) -0.0039(5) 0.0007(5)

loop_
_atom_type_symbol
_atom_type_description
_atom_type_scat_dispersion_real
_atom_type_scat_dispersion_imag
_atom_type_scat_source
C C 0.0033 0.0016 'International Tables Vol C Tables 4.2.6.8 and 6.1.1.4'
H H 0.0000 0.0000 'International Tables Vol C Tables 4.2.6.8 and 6.1.1.4'
O O 0.0106 0.0060 'International Tables Vol C Tables 4.2.6.8 and 6.1.1.4'
S S 0.1246 0.1234 'International Tables Vol C Tables 4.2.6.8 and 6.1.1.4'

loop_
_geom_angle_atom_site_label_1
_geom_angle_atom_site_label_2
_geom_angle_atom_site_label_3
_geom_angle
O2 S1 O3 117.90(6)
O2 S1 C7 108.43(6)
O3 S1 C7 109.73(6)
O2 S1 C6 109.54(6)
O3 S1 C6 106.33(6)
C7 S1 C6 104.03(6)
C1 O1 H1 109.3(13)
C2 C1 O1 123.16(12)
C2 C1 C22 120.95(12)
O1 C1 C22 115.87(11)
C1 C2 C3 120.37(11)
C1 C2 H19 119.8
C3 C2 H19 119.8
C4 C3 C2 120.53(11)
C4 C3 C19 117.61(11)
C2 C3 C19 121.83(11)
C3 C4 C23 119.89(12)
C3 C4 C5 119.80(11)
C23 C4 C5 120.30(11)
C4 C5 C13 114.87(10)
C4 C5 C6 112.17(10)
C13 C5 C6 110.40(10)
C4 C5 H20 106.3
C13 C5 H20 106.3
C6 C5 H20 106.3
C20 C6 C5 115.52(10)
C20 C6 S1 107.02(8)
C5 C6 S1 110.99(8)
C20 C6 H21 107.7
C5 C6 H21 107.7
S1 C6 H21 107.7
C28 C7 C8 121.35(11)
C28 C7 S1 119.82(10)
C8 C7 S1 118.44(10)
C9 C8 C7 118.98(12)
C9 C8 H24 120.5
C7 C8 H24 120.5
C8 C9 C10 120.77(12)
C8 C9 H25 119.6
C10 C9 H25 119.6
C29 C10 C9 119.14(12)
C29 C10 C11 120.60(12)
C9 C10 C11 120.08(12)
C10 C11 C12 109.75(11)
C10 C11 H27 109.7
C12 C11 H27 109.7
C10 C11 H26 109.7
C12 C11 H26 109.7
H27 C11 H26 108.2
C11 C12 H28 109.5
C11 C12 H2 109.5
H28 C12 H2 109.5
C11 C12 H3 109.5
H28 C12 H3 109.5
H2 C12 H3 109.5
C18 C13 C14 118.35(12)
C18 C13 C5 122.64(11)
C14 C13 C5 119.00(11)
C15 C14 C13 121.03(12)
C15 C14 H4 119.5
C13 C14 H4 119.5
C16 C15 C14 120.16(13)
C16 C15 H5 119.9
C14 C15 H5 119.9
C17 C16 C15 119.31(13)
C17 C16 H6 120.3
C15 C16 H6 120.3
C16 C17 C18 120.61(13)
C16 C17 H7 119.7
C18 C17 H7 119.7
C13 C18 C17 120.53(13)
C13 C18 H8 119.7
C17 C18 H8 119.7
C3 C19 C21 115.12(11)
C3 C19 C20 107.19(10)
C21 C19 C20 109.83(10)
C3 C19 H14 108.2
C21 C19 H14 108.2
C20 C19 H14 108.2
C19 C20 C6 111.76(10)
C19 C20 H10 109.3
C6 C20 H10 109.3
C19 C20 H9 109.3
C6 C20 H9 109.3
H10 C20 H9 107.9
C19 C21 H13 109.5
C19 C21 H11 109.5
H13 C21 H11 109.5
C19 C21 H12 109.5
H13 C21 H12 109.5
H11 C21 H12 109.5
C27 C22 C1 121.36(12)
C27 C22 C23 119.95(12)
C1 C22 C23 118.67(11)
C22 C23 C24 117.38(11)
C22 C23 C4 119.36(11)
C24 C23 C4 123.21(12)
C25 C24 C23 121.27(13)
C25 C24 H18 119.4
C23 C24 H18 119.4
C24 C25 C26 120.83(13)
C24 C25 H17 119.6
C26 C25 H17 119.6
C27 C26 C25 119.67(13)
C27 C26 H16 120.2
C25 C26 H16 120.2
C26 C27 C22 120.89(13)
C26 C27 H15 119.6
C22 C27 H15 119.6
C7 C28 C29 118.78(12)
C7 C28 H23 120.6
C29 C28 H23 120.6
C28 C29 C10 120.95(12)
C28 C29 H22 119.5
C10 C29 H22 119.5

loop_
_geom_bond_atom_site_label_1
_geom_bond_atom_site_label_2
_geom_bond_distance
S1 O2 1.4384(10)
S1 O3 1.4518(9)
S1 C7 1.7605(12)
S1 C6 1.8014(12)
O1 C1 1.3724(16)
O1 H1 0.820(19)
C1 C2 1.3674(18)
C1 C22 1.4232(18)
C2 C3 1.4153(18)
C2 H19 0.9500
C3 C4 1.3799(17)
C3 C19 1.5190(17)
C4 C23 1.4279(17)
C4 C5 1.5136(17)
C5 C13 1.5328(17)
C5 C6 1.5603(17)
C5 H20 1.0000
C6 C20 1.5425(17)
C6 H21 1.0000
C7 C28 1.3874(18)
C7 C8 1.3942(18)
C8 C9 1.3860(18)
C8 H24 0.9500
C9 C10 1.3950(19)
C9 H25 0.9500
C10 C29 1.3926(18)
C10 C11 1.5054(17)
C11 C12 1.5284(19)
C11 H27 0.9900
C11 H26 0.9900
C12 H28 0.9800
C12 H2 0.9800
C12 H3 0.9800
C13 C18 1.3890(18)
C13 C14 1.3968(18)
C14 C15 1.3878(19)
C14 H4 0.9500
C15 C16 1.385(2)
C15 H5 0.9500
C16 C17 1.385(2)
C16 H6 0.9500
C17 C18 1.3932(19)
C17 H7 0.9500
C18 H8 0.9500
C19 C21 1.5241(17)
C19 C20 1.5354(17)
C19 H14 1.0000
C20 H10 0.9900
C20 H9 0.9900
C21 H13 0.9800
C21 H11 0.9800
C21 H12 0.9800
C22 C27 1.4147(18)
C22 C23 1.4246(18)
C23 C24 1.4248(17)
C24 C25 1.3683(19)
C24 H18 0.9500
C25 C26 1.408(2)
C25 H17 0.9500
C26 C27 1.369(2)
C26 H16 0.9500
C27 H15 0.9500
C28 C29 1.3908(18)
C28 H23 0.9500
C29 H22 0.9500
